data_4508383
loop_
_publ_author_name
'Ivanova, Bojidarka'
'Spiteller, Michael'

_publ_section_title
;
 On the application of the organic barbiturates as NLO materials
;
_journal_name_full 'Crystal Growth and Design'
_journal_page_first 2470
_journal_page_last 2474
_journal_paper_doi 10.1021/cg100284r
_journal_volume 10
_journal_year 2010
_chemical_formula_moiety C6H6N2O,C4H3N3O4
_chemical_formula_sum 'C10 H9 N5 O5'
_chemical_formula_weight 279.22
_space_group_IT_number 14
_symmetry_cell_setting monoclinic
_symmetry_space_group_name_Hall '-P 2ybc'
_symmetry_space_group_name_H-M 'P 1 21/c 1'
_atom_sites_solution_hydrogens geom
_atom_sites_solution_primary direct
_atom_sites_solution_secondary difmap
_audit_creation_method SHELXL-97
_cell_angle_alpha 90.00
_cell_angle_beta 95.971(11)
_cell_angle_gamma 90.00
_cell_formula_units_Z 4
_cell_length_a 13.142(4)
_cell_length_b 5.7613(17)
_cell_length_c 15.534(5)
_cell_measurement_temperature 300(2)
_cell_volume 1169.8(6)
_computing_cell_refinement 'Bruker SAINT'
_computing_data_collection 'Bruker GIS'
_computing_data_reduction 'Bruker SAINT'
_computing_molecular_graphics 'Bruker APEX2'
_computing_structure_refinement 'SHELXL-97 (Sheldrick, 2008)'
_computing_structure_solution 'SHELXS-97 (Sheldrick, 2008)'
_diffrn_ambient_temperature 300(2)
_diffrn_measured_fraction_theta_full 0.995
_diffrn_measured_fraction_theta_max 0.995
_diffrn_measurement_device_type 'Bruker SMART X2S'
_diffrn_measurement_method '\w scans'
_diffrn_radiation_monochromator 'doubly curved silicon crystal'
_diffrn_radiation_source 'micro-focus sealed tube'
_diffrn_radiation_type MoK\a
_diffrn_radiation_wavelength 0.71073
_diffrn_reflns_av_R_equivalents 0.0388
_diffrn_reflns_av_sigmaI/netI 0.0432
_diffrn_reflns_limit_h_max 13
_diffrn_reflns_limit_h_min -15
_diffrn_reflns_limit_k_max 6
_diffrn_reflns_limit_k_min -6
_diffrn_reflns_limit_l_max 18
_diffrn_reflns_limit_l_min -18
_diffrn_reflns_number 6984
_diffrn_reflns_theta_full 25.10
_diffrn_reflns_theta_max 25.10
_diffrn_reflns_theta_min 2.64
_exptl_absorpt_coefficient_mu 0.130
_exptl_absorpt_correction_T_max 0.9909
_exptl_absorpt_correction_T_min 0.9794
_exptl_absorpt_correction_type multi-scan
_exptl_crystal_colour yellow
_exptl_crystal_density_diffrn 1.585
_exptl_crystal_density_method 'not measured'
_exptl_crystal_description plate
_exptl_crystal_F_000 576
_exptl_crystal_size_max 0.16
_exptl_crystal_size_mid 0.08
_exptl_crystal_size_min 0.07
_refine_diff_density_max 0.544
_refine_diff_density_min -0.357
_refine_diff_density_rms 0.051
_refine_ls_extinction_method none
_refine_ls_goodness_of_fit_ref 1.266
_refine_ls_hydrogen_treatment constr
_refine_ls_matrix_type full
_refine_ls_number_parameters 183
_refine_ls_number_reflns 2067
_refine_ls_number_restraints 0
_refine_ls_restrained_S_all 1.266
_refine_ls_R_factor_all 0.0827
_refine_ls_R_factor_gt 0.0547
_refine_ls_shift/su_max 0.000
_refine_ls_shift/su_mean 0.000
_refine_ls_structure_factor_coef Fsqd
_refine_ls_weighting_details 'calc w=1/[\s^2^(Fo^2^)+(0.0691P)^2^+0.0000P] where P=(Fo^2^+2Fc^2^)/3'
_refine_ls_weighting_scheme calc
_refine_ls_wR_factor_gt 0.1411
_refine_ls_wR_factor_ref 0.1530
_reflns_number_gt 1451
_reflns_number_total 2067
_reflns_threshold_expression >2sigma(I)
_cod_data_source_file Struct-9.cif
_cod_data_source_block bi9
_cod_depositor_comments
;
The following automatic conversions were performed:

'_symmetry_cell_setting' value 'Monoclinic' changed to 'monoclinic'
according to the built-in table from CIF Core dictionary named
'cif_core.dic' version 2.4.1 from 2010-06-29.

Automatic conversion script
Id: cif_fix_values 1891 2012-01-12 08:04:46Z andrius 
;
_cod_original_sg_symbol_H-M P21/c
_cod_database_code 4508383

loop_
_symmetry_equiv_pos_as_xyz
'x, y, z'
'-x, y+1/2, -z+1/2'
'-x, -y, -z'
'x, -y-1/2, z-1/2'

loop_
_atom_site_label
_atom_site_type_symbol
_atom_site_fract_x
_atom_site_fract_y
_atom_site_fract_z
_atom_site_U_iso_or_equiv
_atom_site_adp_type
_atom_site_occupancy
_atom_site_symmetry_multiplicity
_atom_site_calc_flag
_atom_site_refinement_flags
O1 O 0.82604(15) 0.6469(4) 0.24950(13) 0.0497(6) Uani 1 1 d .
H1 H 0.8216 0.5233 0.2232 0.075 Uiso 1 1 calc R
O2 O 0.28307(16) 0.8057(4) 0.34582(14) 0.0542(6) Uani 1 1 d .
H2 H 0.3422 0.8518 0.3470 0.081 Uiso 1 1 calc R
O3 O -0.07631(14) 0.1929(3) 0.43237(13) 0.0487(6) Uani 1 1 d .
O4 O 0.26509(15) 0.2591(4) 0.50135(14) 0.0532(6) Uani 1 1 d .
O5 O 0.08035(16) 0.7726(4) 0.30402(16) 0.0720(8) Uani 1 1 d .
N1 N 0.72841(17) 0.7136(4) 0.27069(15) 0.0389(6) Uani 1 1 d .
N2 N 0.46444(16) 0.9792(4) 0.36297(14) 0.0364(6) Uani 1 1 d .
N3 N 0.09535(16) 0.2264(4) 0.46327(14) 0.0360(6) Uani 1 1 d .
H3 H 0.0951 0.1051 0.4955 0.043 Uiso 1 1 calc R
N4 N 0.00528(17) 0.4841(4) 0.37037(14) 0.0374(6) Uani 1 1 d .
H4 H -0.0526 0.5300 0.3452 0.045 Uiso 1 1 calc R
C1 C 0.7319(2) 0.9061(4) 0.30830(16) 0.0339(6) Uani 1 1 d .
H1A H 0.7937 0.9857 0.3166 0.041 Uiso 1 1 calc R
C2 C 0.64083(18) 1.0080(4) 0.33924(15) 0.0287(6) Uani 1 1 d .
C3 C 0.5469(2) 0.8932(5) 0.33120(16) 0.0333(6) Uani 1 1 d .
H3A H 0.5416 0.7513 0.3026 0.040 Uiso 1 1 calc R
C4 C 0.4703(2) 1.1841(5) 0.40375(17) 0.0387(7) Uani 1 1 d .
H4A H 0.4125 1.2434 0.4258 0.046 Uiso 1 1 calc R
C5 C 0.5601(2) 1.3092(5) 0.41378(18) 0.0407(7) Uani 1 1 d .
H5 H 0.5628 1.4522 0.4417 0.049 Uiso 1 1 calc R
C6 C 0.6459(2) 1.2197(4) 0.38195(17) 0.0355(7) Uani 1 1 d .
H6 H 0.7073 1.3013 0.3891 0.043 Uiso 1 1 calc R
N5 N 0.2796(2) 0.6294(4) 0.39758(14) 0.0429(6) Uani 1 1 d .
C8 C 0.1876(2) 0.5357(4) 0.40068(16) 0.0318(6) Uani 1 1 d .
C9 C 0.1892(2) 0.3326(5) 0.45883(16) 0.0345(7) Uani 1 1 d .
C10 C 0.0033(2) 0.2935(5) 0.42204(16) 0.0345(7) Uani 1 1 d .
C11 C 0.0902(2) 0.6120(5) 0.35387(17) 0.0386(7) Uani 1 1 d .

loop_
_atom_site_aniso_label
_atom_site_aniso_U_11
_atom_site_aniso_U_22
_atom_site_aniso_U_33
_atom_site_aniso_U_23
_atom_site_aniso_U_13
_atom_site_aniso_U_12
O1 0.0362(12) 0.0501(14) 0.0632(14) -0.0143(11) 0.0071(10) 0.0152(10)
O2 0.0372(13) 0.0559(14) 0.0685(14) 0.0134(11) 0.0008(11) -0.0102(11)
O3 0.0276(12) 0.0534(13) 0.0643(14) 0.0200(10) 0.0012(10) -0.0171(10)
O4 0.0299(12) 0.0675(15) 0.0616(14) 0.0245(11) 0.0011(10) -0.0003(11)
O5 0.0438(15) 0.0734(16) 0.0947(18) 0.0534(14) -0.0119(13) -0.0198(12)
N1 0.0302(13) 0.0402(14) 0.0466(14) -0.0041(11) 0.0048(10) 0.0075(11)
N2 0.0245(13) 0.0412(14) 0.0441(13) 0.0025(11) 0.0067(10) -0.0028(11)
N3 0.0301(13) 0.0362(13) 0.0417(13) 0.0117(10) 0.0031(10) -0.0073(11)
N4 0.0244(12) 0.0426(14) 0.0442(13) 0.0127(11) -0.0020(10) -0.0069(11)
C1 0.0231(15) 0.0367(16) 0.0416(15) -0.0019(13) 0.0028(12) -0.0016(13)
C2 0.0235(14) 0.0290(14) 0.0332(14) 0.0029(11) 0.0003(11) 0.0013(11)
C3 0.0294(16) 0.0306(14) 0.0392(15) -0.0006(11) 0.0000(12) -0.0020(12)
C4 0.0260(15) 0.0450(17) 0.0465(16) -0.0033(13) 0.0107(13) 0.0044(13)
C5 0.0393(18) 0.0354(16) 0.0485(17) -0.0095(13) 0.0096(14) 0.0014(14)
C6 0.0249(15) 0.0355(15) 0.0463(16) -0.0058(12) 0.0039(12) -0.0079(13)
N5 0.0585(18) 0.0353(13) 0.0370(13) 0.0013(11) 0.0151(12) -0.0088(12)
C8 0.0280(15) 0.0335(15) 0.0346(14) -0.0013(11) 0.0065(11) -0.0124(12)
C9 0.0284(16) 0.0398(16) 0.0363(15) 0.0016(12) 0.0078(12) -0.0027(13)
C10 0.0314(17) 0.0360(16) 0.0360(15) 0.0019(12) 0.0026(12) -0.0078(13)
C11 0.0347(17) 0.0382(16) 0.0426(16) 0.0107(14) 0.0029(13) -0.0108(13)

loop_
_atom_type_symbol
_atom_type_description
_atom_type_scat_dispersion_real
_atom_type_scat_dispersion_imag
_atom_type_scat_source
C C 0.0033 0.0016 'International Tables Vol C Tables 4.2.6.8 and 6.1.1.4'
H H 0.0000 0.0000 'International Tables Vol C Tables 4.2.6.8 and 6.1.1.4'
N N 0.0061 0.0033 'International Tables Vol C Tables 4.2.6.8 and 6.1.1.4'
O O 0.0106 0.0060 'International Tables Vol C Tables 4.2.6.8 and 6.1.1.4'

loop_
_geom_angle_atom_site_label_1
_geom_angle_atom_site_label_2
_geom_angle_atom_site_label_3
_geom_angle
N1 O1 H1 109.5
N5 O2 H2 109.5
C1 N1 O1 111.1(2)
C3 N2 C4 119.6(2)
C10 N3 C9 127.0(2)
C10 N3 H3 116.5
C9 N3 H3 116.5
C10 N4 C11 127.1(2)
C10 N4 H4 116.4
C11 N4 H4 116.4
N1 C1 C2 121.2(2)
N1 C1 H1A 119.4
C2 C1 H1A 119.4
C6 C2 C3 117.3(2)
C6 C2 C1 120.7(2)
C3 C2 C1 121.9(2)
N2 C3 C2 122.5(2)
N2 C3 H3A 118.8
C2 C3 H3A 118.8
N2 C4 C5 121.5(2)
N2 C4 H4A 119.3
C5 C4 H4A 119.3
C6 C5 C4 119.1(3)
C6 C5 H5 120.4
C4 C5 H5 120.4
C5 C6 C2 120.0(2)
C5 C6 H6 120.0
C2 C6 H6 120.0
O2 N5 C8 115.5(2)
N5 C8 C11 127.5(2)
N5 C8 C9 112.9(2)
C11 C8 C9 119.7(2)
O4 C9 N3 120.3(2)
O4 C9 C8 124.6(2)
N3 C9 C8 115.1(2)
O3 C10 N4 121.9(2)
O3 C10 N3 122.3(2)
N4 C10 N3 115.8(2)
O5 C11 N4 119.6(2)
O5 C11 C8 125.2(2)
N4 C11 C8 115.2(2)

loop_
_geom_bond_atom_site_label_1
_geom_bond_atom_site_label_2
_geom_bond_distance
O1 N1 1.411(3)
O1 H1 0.8200
O2 N5 1.299(3)
O2 H2 0.8200
O3 C10 1.221(3)
O4 C9 1.214(3)
O5 C11 1.205(3)
N1 C1 1.253(3)
N2 C3 1.332(3)
N2 C4 1.338(3)
N3 C10 1.364(3)
N3 C9 1.384(3)
N3 H3 0.8600
N4 C10 1.362(3)
N4 C11 1.383(3)
N4 H4 0.8600
C1 C2 1.459(3)
C1 H1A 0.9300
C2 C6 1.387(3)
C2 C3 1.395(3)
C3 H3A 0.9300
C4 C5 1.378(4)
C4 H4A 0.9300
C5 C6 1.377(4)
C5 H5 0.9300
C6 H6 0.9300
N5 C8 1.331(3)
C8 C11 1.472(4)
C8 C9 1.477(3)
